data_4305675
loop_
_publ_author_name
'Xun-Gao Liu'
'Song-Song Bao'
'Yi-Zhi Li'
'Li-Min Zheng'

_publ_section_title
;
Polymorphism in Homochiral Zinc Phosphonates
;
_journal_name_full 'Inorganic Chemistry'
_journal_page_first 5525
_journal_page_last 5527
_journal_paper_doi 10.1021/ic800663t
_journal_volume 47
_journal_year 2008
_chemical_absolute_configuration rmad
_chemical_formula_moiety 'C18 H25 Cl N2 O6 P2 Zn2'
_chemical_formula_sum 'C18 H25 Cl N2 O6 P2 Zn2'
_chemical_formula_weight 593.53
_chemical_name_systematic
; 
 ? 
;
_space_group_IT_number 19
_symmetry_cell_setting orthorhombic
_symmetry_space_group_name_Hall 'P 2ac 2ab'
_symmetry_space_group_name_H-M 'P 21 21 21'
_atom_sites_solution_hydrogens geom
_atom_sites_solution_primary direct
_atom_sites_solution_secondary difmap
_audit_creation_method SHELXL-97
_cell_angle_alpha 90.00
_cell_angle_beta 90.00
_cell_angle_gamma 90.00
_cell_formula_units_Z 4
_cell_length_a 8.9792(6)
_cell_length_b 10.0002(7)
_cell_length_c 26.8402(18)
_cell_measurement_reflns_used 2635
_cell_measurement_temperature 291(2)
_cell_measurement_theta_max 24.12
_cell_measurement_theta_min 2.17
_cell_volume 2410.1(3)
_computing_cell_refinement SMART
_computing_data_collection 'SMART (Bruker, 2000)'
_computing_data_reduction 'SAINT (Bruker, 2000)'
_computing_molecular_graphics SHELXTL
_computing_publication_material SHELXTL
_computing_structure_refinement SHELXTL
_computing_structure_solution 'SHELXTL (Bruker, 2000)'
_diffrn_ambient_temperature 291(2)
_diffrn_measured_fraction_theta_full 0.995
_diffrn_measured_fraction_theta_max 0.995
_diffrn_measurement_device_type 'Bruker Smart Apex CCD'
_diffrn_measurement_method 'phi and omega scans'
_diffrn_radiation_monochromator graphite
_diffrn_radiation_source 'fine-focus sealed tube'
_diffrn_radiation_type MoK\a
_diffrn_radiation_wavelength 0.71073
_diffrn_reflns_av_R_equivalents 0.0566
_diffrn_reflns_av_sigmaI/netI 0.0844
_diffrn_reflns_limit_h_max 10
_diffrn_reflns_limit_h_min -11
_diffrn_reflns_limit_k_max 12
_diffrn_reflns_limit_k_min -12
_diffrn_reflns_limit_l_max 29
_diffrn_reflns_limit_l_min -33
_diffrn_reflns_number 10822
_diffrn_reflns_theta_full 26.00
_diffrn_reflns_theta_max 26.00
_diffrn_reflns_theta_min 2.17
_exptl_absorpt_coefficient_mu 2.270
_exptl_absorpt_correction_T_max 0.618
_exptl_absorpt_correction_T_min 0.543
_exptl_absorpt_correction_type multi-scan
_exptl_absorpt_process_details '(SADABS; Bruker, 2000)'
_exptl_crystal_colour colorless
_exptl_crystal_density_diffrn 1.636
_exptl_crystal_density_method 'not measured'
_exptl_crystal_description lamellar
_exptl_crystal_F_000 1208
_exptl_crystal_size_max 0.18
_exptl_crystal_size_mid 0.14
_exptl_crystal_size_min 0.04
_refine_diff_density_max 0.520
_refine_diff_density_min -0.438
_refine_diff_density_rms 0.078
_refine_ls_abs_structure_details 'Flack H D (1983), Acta Cryst. A39, 876-881'
_refine_ls_abs_structure_Flack -0.010(13)
_refine_ls_extinction_method none
_refine_ls_goodness_of_fit_ref 0.904
_refine_ls_hydrogen_treatment constr
_refine_ls_matrix_type full
_refine_ls_number_parameters 280
_refine_ls_number_reflns 4640
_refine_ls_number_restraints 0
_refine_ls_restrained_S_all 0.904
_refine_ls_R_factor_all 0.0551
_refine_ls_R_factor_gt 0.0367
_refine_ls_shift/su_max 0.001
_refine_ls_shift/su_mean 0.000
_refine_ls_structure_factor_coef Fsqd
_refine_ls_weighting_details 'calc w=1/[\s^2^(Fo^2^)+(0.0001P)^2^+0.0000P] where P=(Fo^2^+2Fc^2^)/3'
_refine_ls_weighting_scheme calc
_refine_ls_wR_factor_gt 0.0488
_refine_ls_wR_factor_ref 0.0524
_reflns_number_gt 3563
_reflns_number_total 4640
_reflns_threshold_expression >2sigma(I)
_cod_data_source_file ic800663t-file003_1.cif
_cod_data_source_block zn1
_cod_depositor_comments
;
The following automatic conversions were performed:
'_symmetry_cell_setting' value 'Orthorhombic' changed to 'orthorhombic'
according to '/home/saulius/struct/CIF-dictionaries/cif_core.dic'
dictionary named 'cif_core.dic' version 2.4.1 from 2010-06-29.

Automatic conversion script
Id: cif_fix_enum 1527 2010-12-29 10:47:43Z saulius 
;
_cod_database_code 4305675

loop_
_symmetry_equiv_pos_as_xyz
'x, y, z'
'-x+1/2, -y, z+1/2'
'-x, y+1/2, -z+1/2'
'x+1/2, -y+1/2, -z'

loop_
_atom_site_label
_atom_site_type_symbol
_atom_site_fract_x
_atom_site_fract_y
_atom_site_fract_z
_atom_site_U_iso_or_equiv
_atom_site_adp_type
_atom_site_occupancy
_atom_site_symmetry_multiplicity
_atom_site_calc_flag
_atom_site_refinement_flags
_atom_site_disorder_assembly
_atom_site_disorder_group
Zn1 Zn 0.61881(6) 1.16540(5) 0.489399(17) 0.02585(13) Uani 1 1 d . . .
Zn2 Zn 0.61514(6) 0.65473(5) 0.456866(17) 0.02478(13) Uani 1 1 d . . .
P1 P 0.30720(13) 1.07494(10) 0.50154(5) 0.0232(3) Uani 1 1 d . . .
P2 P 0.78353(13) 0.89791(11) 0.50451(5) 0.0229(3) Uani 1 1 d . . .
Cl1 Cl 0.57884(16) 0.59040(13) 0.37939(5) 0.0495(4) Uani 1 1 d . . .
O1 O 0.4446(3) 1.1159(2) 0.53088(10) 0.0258(8) Uani 1 1 d . . .
O2 O 0.2792(3) 0.9262(2) 0.50647(11) 0.0297(8) Uani 1 1 d . . .
O3 O 0.1682(3) 1.1530(3) 0.51403(10) 0.0326(8) Uani 1 1 d . . .
O4 O 0.6803(3) 0.8447(3) 0.46410(9) 0.0227(7) Uani 1 1 d . . .
O5 O 0.7775(3) 1.0486(2) 0.50856(11) 0.0289(8) Uani 1 1 d . . .
O6 O 0.9419(3) 0.8460(3) 0.49891(9) 0.0235(7) Uani 1 1 d . . .
C1 C 0.3513(5) 1.1113(4) 0.43692(15) 0.0353(13) Uani 1 1 d . . .
H1A H 0.2954 1.0516 0.4154 0.042 Uiso 1 1 calc R . .
H1B H 0.3220 1.2023 0.4292 0.042 Uiso 1 1 calc R . .
C2 C 0.7151(4) 0.8323(5) 0.56417(14) 0.0263(10) Uani 1 1 d . . .
H2A H 0.7375 0.7376 0.5664 0.032 Uiso 1 1 calc R . .
H2B H 0.7656 0.8773 0.5913 0.032 Uiso 1 1 calc R . .
C3 C 0.5609(5) 1.1470(5) 0.37721(16) 0.0331(12) Uani 1 1 d . . .
H3A H 0.5265 1.2397 0.3746 0.040 Uiso 1 1 calc R . .
C4 C 0.7291(5) 1.1478(6) 0.37489(16) 0.0537(16) Uani 1 1 d . . .
H4A H 0.7607 1.1837 0.3434 0.081 Uiso 1 1 calc R . .
H4B H 0.7658 1.0581 0.3783 0.081 Uiso 1 1 calc R . .
H4C H 0.7678 1.2021 0.4014 0.081 Uiso 1 1 calc R . .
C5 C 0.4903(6) 1.0683(5) 0.33521(17) 0.0378(13) Uani 1 1 d . . .
C6 C 0.4003(7) 1.1300(5) 0.30135(19) 0.0586(17) Uani 1 1 d . . .
H6A H 0.3799 1.2208 0.3046 0.070 Uiso 1 1 calc R . .
C7 C 0.3391(8) 1.0590(7) 0.2623(2) 0.080(2) Uani 1 1 d . . .
H7A H 0.2772 1.1015 0.2395 0.096 Uiso 1 1 calc R . .
C8 C 0.3699(9) 0.9263(7) 0.2574(2) 0.078(2) Uani 1 1 d . . .
H8A H 0.3316 0.8787 0.2305 0.094 Uiso 1 1 calc R . .
C9 C 0.4575(7) 0.8623(6) 0.2921(2) 0.0659(19) Uani 1 1 d . . .
H9A H 0.4761 0.7711 0.2895 0.079 Uiso 1 1 calc R . .
C10 C 0.5170(6) 0.9346(5) 0.33053(18) 0.0430(15) Uani 1 1 d . . .
H10A H 0.5767 0.8918 0.3539 0.052 Uiso 1 1 calc R . .
C11 C 0.4867(5) 0.8163(5) 0.61989(15) 0.0349(13) Uani 1 1 d . . .
H11A H 0.3788 0.8300 0.6176 0.042 Uiso 1 1 calc R . .
C12 C 0.5103(6) 0.6685(5) 0.62930(16) 0.0580(17) Uani 1 1 d . . .
H12A H 0.4703 0.6452 0.6613 0.087 Uiso 1 1 calc R . .
H12B H 0.6150 0.6489 0.6286 0.087 Uiso 1 1 calc R . .
H12C H 0.4606 0.6176 0.6039 0.087 Uiso 1 1 calc R . .
C13 C 0.5424(5) 0.9116(5) 0.65875(17) 0.0347(13) Uani 1 1 d . . .
C14 C 0.4849(7) 1.0360(6) 0.6621(2) 0.0654(19) Uani 1 1 d . . .
H14A H 0.4096 1.0609 0.6401 0.078 Uiso 1 1 calc R . .
C15 C 0.5341(8) 1.1273(7) 0.6969(2) 0.090(2) Uani 1 1 d . . .
H15A H 0.4944 1.2131 0.6976 0.108 Uiso 1 1 calc R . .
C16 C 0.6400(8) 1.0916(7) 0.7299(2) 0.071(2) Uani 1 1 d . . .
H16A H 0.6717 1.1519 0.7541 0.086 Uiso 1 1 calc R . .
C17 C 0.6994(8) 0.9687(7) 0.7278(2) 0.085(2) Uani 1 1 d . . .
H17A H 0.7730 0.9438 0.7504 0.102 Uiso 1 1 calc R . .
C18 C 0.6510(7) 0.8787(6) 0.6919(2) 0.071(2) Uani 1 1 d . . .
H18A H 0.6938 0.7941 0.6904 0.086 Uiso 1 1 calc R . .
N1 N 0.5143(4) 1.0945(4) 0.42714(12) 0.0279(10) Uani 1 1 d . . .
H1C H 0.5313 1.0057 0.4262 0.033 Uiso 1 1 d R . .
N2 N 0.5509(4) 0.8527(4) 0.56898(11) 0.0259(9) Uani 1 1 d . . .
H2C H 0.5314 0.9394 0.5624 0.031 Uiso 1 1 d R . .
H2D H 0.5053 0.8029 0.5455 0.031 Uiso 1 1 d R . .

loop_
_atom_site_aniso_label
_atom_site_aniso_U_11
_atom_site_aniso_U_22
_atom_site_aniso_U_33
_atom_site_aniso_U_23
_atom_site_aniso_U_13
_atom_site_aniso_U_12
Zn1 0.0207(3) 0.0205(3) 0.0364(3) 0.0011(3) -0.0008(3) -0.0041(3)
Zn2 0.0170(3) 0.0235(3) 0.0338(3) -0.0018(3) 0.0002(3) -0.0002(3)
P1 0.0212(7) 0.0158(6) 0.0327(8) 0.0033(6) 0.0052(6) 0.0001(5)
P2 0.0157(7) 0.0198(6) 0.0332(8) 0.0007(6) 0.0007(6) 0.0006(5)
Cl1 0.0462(10) 0.0671(9) 0.0351(8) -0.0129(6) -0.0015(7) -0.0029(8)
O1 0.0198(18) 0.0264(18) 0.0311(19) -0.0007(14) 0.0034(15) -0.0045(13)
O2 0.0211(18) 0.0177(15) 0.050(2) -0.0003(15) 0.0115(17) -0.0066(14)
O3 0.0217(19) 0.0180(15) 0.058(2) 0.0033(18) 0.0049(15) 0.0021(15)
O4 0.0216(17) 0.0181(14) 0.0285(16) 0.0000(15) -0.0058(13) -0.0026(14)
O5 0.0210(18) 0.0157(15) 0.050(2) -0.0013(15) -0.0020(17) 0.0043(13)
O6 0.0124(16) 0.0263(15) 0.0320(17) -0.0065(17) 0.0009(14) 0.0066(14)
C1 0.018(3) 0.043(3) 0.045(3) 0.009(2) -0.007(2) 0.002(2)
C2 0.013(2) 0.033(3) 0.033(3) -0.003(2) -0.001(2) 0.004(2)
C3 0.039(3) 0.030(3) 0.031(3) 0.008(3) 0.002(2) -0.001(3)
C4 0.037(4) 0.082(4) 0.042(3) 0.006(3) 0.008(3) -0.013(4)
C5 0.040(3) 0.048(4) 0.026(3) 0.006(3) 0.005(3) -0.003(3)
C6 0.072(5) 0.058(4) 0.046(4) -0.002(3) -0.006(3) 0.000(4)
C7 0.095(6) 0.094(6) 0.052(4) 0.009(4) -0.037(4) 0.003(5)
C8 0.108(6) 0.082(5) 0.044(4) -0.009(4) -0.015(5) -0.024(5)
C9 0.084(5) 0.059(4) 0.055(4) -0.011(4) 0.013(4) -0.008(4)
C10 0.051(4) 0.039(3) 0.039(3) -0.006(3) -0.003(3) -0.003(3)
C11 0.023(3) 0.058(4) 0.024(3) 0.005(3) 0.003(2) -0.009(3)
C12 0.087(5) 0.048(3) 0.039(3) 0.018(3) 0.007(3) -0.028(4)
C13 0.030(3) 0.051(3) 0.023(3) 0.003(2) 0.001(2) 0.001(3)
C14 0.059(5) 0.068(5) 0.069(4) -0.025(4) -0.021(4) 0.021(4)
C15 0.088(6) 0.086(6) 0.097(6) -0.037(5) -0.024(5) 0.025(5)
C16 0.077(6) 0.089(5) 0.048(4) -0.028(4) 0.002(4) -0.016(5)
C17 0.103(6) 0.095(6) 0.059(5) -0.015(4) -0.053(4) 0.008(5)
C18 0.092(6) 0.062(4) 0.060(4) -0.005(3) -0.038(4) 0.016(4)
N1 0.026(2) 0.024(2) 0.034(2) 0.0009(18) 0.003(2) -0.0025(18)
N2 0.023(2) 0.029(2) 0.025(2) -0.0016(19) -0.0013(17) -0.0013(19)

loop_
_atom_type_symbol
_atom_type_description
_atom_type_scat_dispersion_real
_atom_type_scat_dispersion_imag
_atom_type_scat_source
C C 0.0033 0.0016 'International Tables Vol C Tables 4.2.6.8 and 6.1.1.4'
H H 0.0000 0.0000 'International Tables Vol C Tables 4.2.6.8 and 6.1.1.4'
N N 0.0061 0.0033 'International Tables Vol C Tables 4.2.6.8 and 6.1.1.4'
O O 0.0106 0.0060 'International Tables Vol C Tables 4.2.6.8 and 6.1.1.4'
P P 0.1023 0.0942 'International Tables Vol C Tables 4.2.6.8 and 6.1.1.4'
Cl Cl 0.1484 0.1585 'International Tables Vol C Tables 4.2.6.8 and 6.1.1.4'
Zn Zn 0.2839 1.4301 'International Tables Vol C Tables 4.2.6.8 and 6.1.1.4'

loop_
_geom_angle_atom_site_label_1
_geom_angle_atom_site_label_2
_geom_angle_atom_site_label_3
_geom_angle
_geom_angle_site_symmetry_1
_geom_angle_site_symmetry_3
_geom_angle_publ_flag
O3 Zn1 O5 115.41(12) 4_576 . ?
O3 Zn1 O1 117.18(11) 4_576 . ?
O5 Zn1 O1 106.52(11) . . ?
O3 Zn1 N1 113.90(13) 4_576 . ?
O5 Zn1 N1 110.51(13) . . ?
O1 Zn1 N1 90.58(13) . . ?
O2 Zn2 O6 107.06(11) 4_566 4_466 ?
O2 Zn2 O4 97.16(11) 4_566 . ?
O6 Zn2 O4 100.21(11) 4_466 . ?
O2 Zn2 Cl1 117.90(9) 4_566 . ?
O6 Zn2 Cl1 117.03(9) 4_466 . ?
O4 Zn2 Cl1 114.41(8) . . ?
O1 P1 O2 110.75(16) . . ?
O1 P1 O3 114.60(16) . . ?
O2 P1 O3 110.59(16) . . ?
O1 P1 C1 105.31(19) . . ?
O2 P1 C1 108.4(2) . . ?
O3 P1 C1 106.79(18) . . ?
O4 P2 O6 112.29(15) . . ?
O4 P2 O5 112.18(17) . . ?
O6 P2 O5 112.40(16) . . ?
O4 P2 C2 107.00(18) . . ?
O6 P2 C2 106.08(18) . . ?
O5 P2 C2 106.3(2) . . ?
P1 O1 Zn1 114.63(15) . . ?
P1 O2 Zn2 125.30(16) . 4_466 ?
P1 O3 Zn1 133.39(17) . 4_476 ?
P2 O4 Zn2 125.44(16) . . ?
P2 O5 Zn1 128.03(17) . . ?
P2 O6 Zn2 133.18(17) . 4_566 ?
N1 C1 P1 111.0(3) . . ?
N1 C1 H1A 109.4 . . ?
P1 C1 H1A 109.4 . . ?
N1 C1 H1B 109.4 . . ?
P1 C1 H1B 109.4 . . ?
H1A C1 H1B 108.0 . . ?
N2 C2 P2 110.9(3) . . ?
N2 C2 H2A 109.5 . . ?
P2 C2 H2A 109.5 . . ?
N2 C2 H2B 109.5 . . ?
P2 C2 H2B 109.5 . . ?
H2A C2 H2B 108.0 . . ?
C4 C3 C5 113.0(4) . . ?
C4 C3 N1 108.5(4) . . ?
C5 C3 N1 111.5(4) . . ?
C4 C3 H3A 107.9 . . ?
C5 C3 H3A 107.9 . . ?
N1 C3 H3A 107.9 . . ?
C3 C4 H4A 109.5 . . ?
C3 C4 H4B 109.5 . . ?
H4A C4 H4B 109.5 . . ?
C3 C4 H4C 109.5 . . ?
H4A C4 H4C 109.5 . . ?
H4B C4 H4C 109.5 . . ?
C10 C5 C6 119.1(5) . . ?
C10 C5 C3 120.3(5) . . ?
C6 C5 C3 120.6(5) . . ?
C7 C6 C5 120.6(6) . . ?
C7 C6 H6A 119.7 . . ?
C5 C6 H6A 119.7 . . ?
C6 C7 C8 119.7(6) . . ?
C6 C7 H7A 120.2 . . ?
C8 C7 H7A 120.2 . . ?
C9 C8 C7 120.1(6) . . ?
C9 C8 H8A 119.9 . . ?
C7 C8 H8A 119.9 . . ?
C10 C9 C8 119.2(6) . . ?
C10 C9 H9A 120.4 . . ?
C8 C9 H9A 120.4 . . ?
C9 C10 C5 121.3(5) . . ?
C9 C10 H10A 119.4 . . ?
C5 C10 H10A 119.4 . . ?
C13 C11 N2 110.2(4) . . ?
C13 C11 C12 117.2(4) . . ?
N2 C11 C12 109.2(4) . . ?
C13 C11 H11A 106.5 . . ?
N2 C11 H11A 106.5 . . ?
C12 C11 H11A 106.5 . . ?
C11 C12 H12A 109.5 . . ?
C11 C12 H12B 109.5 . . ?
H12A C12 H12B 109.5 . . ?
C11 C12 H12C 109.5 . . ?
H12A C12 H12C 109.5 . . ?
H12B C12 H12C 109.5 . . ?
C18 C13 C14 117.0(5) . . ?
C18 C13 C11 122.8(5) . . ?
C14 C13 C11 120.2(5) . . ?
C15 C14 C13 122.1(6) . . ?
C15 C14 H14A 118.9 . . ?
C13 C14 H14A 118.9 . . ?
C14 C15 C16 119.8(6) . . ?
C14 C15 H15A 120.1 . . ?
C16 C15 H15A 120.1 . . ?
C15 C16 C17 119.7(6) . . ?
C15 C16 H16A 120.1 . . ?
C17 C16 H16A 120.1 . . ?
C16 C17 C18 119.9(6) . . ?
C16 C17 H17A 120.1 . . ?
C18 C17 H17A 120.1 . . ?
C13 C18 C17 121.5(6) . . ?
C13 C18 H18A 119.3 . . ?
C17 C18 H18A 119.3 . . ?
C1 N1 C3 113.0(3) . . ?
C1 N1 Zn1 105.5(3) . . ?
C3 N1 Zn1 118.8(3) . . ?
C1 N1 H1C 106.3 . . ?
C3 N1 H1C 105.8 . . ?
Zn1 N1 H1C 106.7 . . ?
C11 N2 C2 114.7(3) . . ?
C11 N2 H2C 109.3 . . ?
C2 N2 H2C 107.8 . . ?
C11 N2 H2D 108.8 . . ?
C2 N2 H2D 108.2 . . ?
H2C N2 H2D 107.8 . . ?

loop_
_geom_bond_atom_site_label_1
_geom_bond_atom_site_label_2
_geom_bond_distance
_geom_bond_site_symmetry_2
_geom_bond_publ_flag
Zn1 O3 1.871(3) 4_576 ?
Zn1 O5 1.913(3) . ?
Zn1 O1 1.983(3) . ?
Zn1 N1 2.044(3) . ?
Zn2 O2 1.948(3) 4_566 ?
Zn2 O6 1.957(3) 4_466 ?
Zn2 O4 1.997(3) . ?
Zn2 Cl1 2.2009(13) . ?
P1 O1 1.520(3) . ?
P1 O2 1.514(3) . ?
P1 O3 1.510(3) . ?
P1 C1 1.816(4) . ?
P2 O4 1.523(3) . ?
P2 O6 1.521(3) . ?
P2 O5 1.512(3) . ?
P2 C2 1.836(4) . ?
O2 Zn2 1.948(3) 4_466 ?
O3 Zn1 1.871(3) 4_476 ?
O6 Zn2 1.957(3) 4_566 ?
C1 N1 1.496(5) . ?
C1 H1A 0.9700 . ?
C1 H1B 0.9700 . ?
C2 N2 1.494(5) . ?
C2 H2A 0.9700 . ?
C2 H2B 0.9700 . ?
C3 C4 1.512(6) . ?
C3 C5 1.514(6) . ?
C3 N1 1.499(5) . ?
C3 H3A 0.9800 . ?
C4 H4A 0.9600 . ?
C4 H4B 0.9600 . ?
C4 H4C 0.9600 . ?
C5 C10 1.364(6) . ?
C5 C6 1.364(6) . ?
C6 C7 1.379(7) . ?
C6 H6A 0.9300 . ?
C7 C8 1.363(7) . ?
C7 H7A 0.9300 . ?
C8 C9 1.377(7) . ?
C8 H8A 0.9300 . ?
C9 C10 1.368(6) . ?
C9 H9A 0.9300 . ?
C10 H10A 0.9300 . ?
C11 C13 1.498(6) . ?
C11 N2 1.527(5) . ?
C11 C12 1.515(6) . ?
C11 H11A 0.9800 . ?
C12 H12A 0.9600 . ?
C12 H12B 0.9600 . ?
C12 H12C 0.9600 . ?
C13 C18 1.360(6) . ?
C13 C14 1.350(6) . ?
C14 C15 1.380(7) . ?
C14 H14A 0.9300 . ?
C15 C16 1.348(8) . ?
C15 H15A 0.9300 . ?
C16 C17 1.340(8) . ?
C16 H16A 0.9300 . ?
C17 C18 1.390(7) . ?
C17 H17A 0.9300 . ?
C18 H18A 0.9300 . ?
N1 H1C 0.9021 . ?
N2 H2C 0.9021 . ?
N2 H2D 0.9019 . ?
